data_4348046
loop_
_publ_author_name
'Serin, Spencer C.'
'Pick, Fraser S.'
'Dake, Gregory R.'
'Gates, Derek P.'

_publ_section_title
;
 Copper(I) Complexes of Pyridine-Bridged Phosphaalkene-Oxazoline Pincer
 Ligands.
;
_journal_issue 13
_journal_name_full 'Inorganic chemistry'
_journal_page_first 6670
_journal_page_last 6678
_journal_paper_doi 10.1021/acs.inorgchem.6b00917
_journal_volume 55
_journal_year 2016
_chemical_absolute_configuration syn
_chemical_formula_moiety 'C45 H44 Cu N2 O P2, C F3 O3 S, 3(C4 H8 O)'
_chemical_formula_sum 'C58 H64 Cu F3 N2 O7 P2 S'
_chemical_formula_weight 1115.65
_space_group_crystal_system orthorhombic
_space_group_IT_number 19
_space_group_name_Hall 'P 2ac 2ab'
_space_group_name_H-M_alt 'P 21 21 21'
_atom_sites_solution_hydrogens geom
_audit_creation_date 2015-09-02
_audit_creation_method
;
Olex2 1.2
(compiled 2015.01.26 svn.r3150 for OlexSys, GUI svn.r4998)
;
_cell_angle_alpha 90
_cell_angle_beta 90
_cell_angle_gamma 90
_cell_formula_units_Z 4
_cell_length_a 12.0076(5)
_cell_length_b 15.2895(6)
_cell_length_c 29.6396(12)
_cell_measurement_reflns_used 9836
_cell_measurement_temperature 90(2)
_cell_measurement_theta_max 30.03
_cell_measurement_theta_min 2.26
_cell_volume 5441.5(4)
_computing_cell_refinement 'SAINT v8.34A (Bruker, 2013)'
_computing_data_reduction 'SAINT v8.34A (Bruker, 2013)'
_computing_molecular_graphics 'Olex2 (Dolomanov et al., 2009)'
_computing_publication_material 'Olex2 (Dolomanov et al., 2009)'
_computing_structure_refinement 'XL (Sheldrick, 2008)'
_diffrn_ambient_temperature 90(2)
_diffrn_detector 'Bruker APEX2 area detector'
_diffrn_detector_area_resol_mean 7.9
_diffrn_detector_type 'Bruker-Nonius APEXII CCD area detector'
_diffrn_measured_fraction_theta_full 1.000
_diffrn_measured_fraction_theta_max 0.999
_diffrn_measurement_device 'Bruker-Nonius APEXII CCD area detector and D8 diffractometer'
_diffrn_measurement_device_type 'Bruker APEX-II CCD'
_diffrn_measurement_method '\w and \f scans'
_diffrn_radiation_monochromator 'TRIUMPH curved-crystal'
_diffrn_radiation_probe x-ray
_diffrn_radiation_type MoK\a
_diffrn_radiation_wavelength 0.71073
_diffrn_reflns_av_R_equivalents 0.0394
_diffrn_reflns_av_unetI/netI 0.0504
_diffrn_reflns_Laue_measured_fraction_full 1.000
_diffrn_reflns_Laue_measured_fraction_max 0.999
_diffrn_reflns_limit_h_max 16
_diffrn_reflns_limit_h_min -16
_diffrn_reflns_limit_k_max 19
_diffrn_reflns_limit_k_min -21
_diffrn_reflns_limit_l_max 23
_diffrn_reflns_limit_l_min -41
_diffrn_reflns_number 65979
_diffrn_reflns_point_group_measured_fraction_full 1.000
_diffrn_reflns_point_group_measured_fraction_max 0.999
_diffrn_reflns_theta_full 26.000
_diffrn_reflns_theta_max 30.091
_diffrn_reflns_theta_min 1.499
_diffrn_source 'sealed X-ray tube'
_diffrn_standards_number 0
_exptl_absorpt_coefficient_mu 0.563
_exptl_absorpt_correction_T_max 0.7460
_exptl_absorpt_correction_T_min 0.6663
_exptl_absorpt_correction_type multi-scan
_exptl_absorpt_process_details
;
SADABS-2014/5 (Bruker,2014/5) was used for absorption correction.
wR2(int) was 0.0593 before and 0.0538 after correction.
The Ratio of minimum to maximum transmission is 0.8932.
The \l/2 correction factor is 0.00150.
;
_exptl_crystal_colour red
_exptl_crystal_colour_primary red
_exptl_crystal_density_diffrn 1.362
_exptl_crystal_description plate
_exptl_crystal_F_000 2336
_exptl_crystal_size_max 0.15
_exptl_crystal_size_mid 0.12
_exptl_crystal_size_min 0.04
_refine_diff_density_max 0.471
_refine_diff_density_min -0.319
_refine_diff_density_rms 0.054
_refine_ls_abs_structure_details
;
 Flack x determined using 5562 quotients [(I+)-(I-)]/[(I+)+(I-)]
 (Parsons, Flack and Wagner, Acta Cryst. B69 (2013) 249-259).
;
_refine_ls_abs_structure_Flack 0.010(3)
_refine_ls_extinction_method none
_refine_ls_goodness_of_fit_ref 0.947
_refine_ls_hydrogen_treatment constr
_refine_ls_matrix_type full
_refine_ls_number_parameters 682
_refine_ls_number_reflns 15968
_refine_ls_number_restraints 0
_refine_ls_restrained_S_all 0.947
_refine_ls_R_factor_all 0.0426
_refine_ls_R_factor_gt 0.0328
_refine_ls_shift/su_max 0.002
_refine_ls_shift/su_mean 0.000
_refine_ls_structure_factor_coef Fsqd
_refine_ls_weighting_details 'w=1/[\s^2^(Fo^2^)+(0.0413P)^2^+0.1110P] where P=(Fo^2^+2Fc^2^)/3'
_refine_ls_weighting_scheme calc
_refine_ls_wR_factor_gt 0.0704
_refine_ls_wR_factor_ref 0.0735
_reflns_Friedel_coverage 0.827
_reflns_Friedel_fraction_full 1.000
_reflns_Friedel_fraction_max 0.998
_reflns_number_gt 13917
_reflns_number_total 15968
_reflns_threshold_expression 'I > 2\s(I)'
_cod_data_source_file ic6b00917_si_005.cif
_cod_data_source_block dg339_a
_cod_depositor_comments
;
The following automatic conversions were performed:

data item '_diffrn_radiation_probe' value 'X-ray' was changed to
'x-ray' in accordance with the
/home/saulius/struct/COD-crude-data/automatic-downloads/DataCite-retrospective/ACS/depositions/lib/dictionaries/cif_core.dic
dictionary named 'cif_core.dic' version 2.4.2 last updated on
2011-04-26.

Automatic conversion script
Id: cif_fix_values 6909 2019-04-08 15:41:33Z antanas 
;
_cod_database_code 4348046
_shelx_space_group_comment
;
The symmetry employed for this shelxl refinement is uniquely defined
by the following loop, which should always be used as a source of
symmetry information in preference to the above space-group names.
They are only intended as comments.
;
_shelx_estimated_absorpt_t_max 0.978
_shelx_estimated_absorpt_t_min 0.920
_olex2_refinement_description
;
1. Fixed Uiso
 At 1.2 times of:
  All C(H) groups, All C(H,H) groups, All C(H,H,H,H) groups
 At 1.5 times of:
  All C(H,H,H) groups
2. Others
 Sof(H51C)=Sof(H51D)=Sof(H53C)=Sof(H53D)=Sof(C52A)=Sof(H52C)=Sof(H52D)=1-FVAR(1)
 Sof(H51A)=Sof(H51B)=Sof(H53A)=Sof(H53B)=Sof(C52)=Sof(H52A)=Sof(H52B)=FVAR(1)
3.a Ternary CH refined with riding coordinates:
 C15(H15), C16(H16)
3.b Secondary CH2 refined with riding coordinates:
 C14(H14A,H14B), C48(H48A,H48B), C58(H58A,H58B), C49(H49A,H49B), C47(H47A,
 H47B), C55(H55A,H55B), C56(H56A,H56B), C57(H57A,H57B), C50(H50A,H50B),
 C54(H54A,H54B), C51(H51A,H51B), C51(H51C,H51D), C53(H53A,H53B), C53(H53C,H53D),
  C52(H52A,H52B), C52A(H52C,H52D)
3.c Aromatic/amide H refined with riding coordinates:
 C45(H45), C7(H7), C11(H11), C29(H29), C4(H4), C3(H3), C30(H30), C38(H38),
 C6(H6), C39(H39), C35(H35), C32(H32), C23(H23), C33(H33), C5(H5), C21(H21),
 C31(H31), C9(H9), C10(H10), C41(H41), C37(H37), C44(H44), C43(H43), C36(H36),
 C42(H42)
3.d Idealised Me refined as rotating group:
 C25(H25A,H25B,H25C), C26(H26A,H26B,H26C), C27(H27A,H27B,H27C), C17(H17A,H17B,
 H17C), C18(H18A,H18B,H18C)
;
_shelx_shelxl_version_number 2014/7
_olex2_submission_special_instructions 'No special instructions were received'

loop_
_space_group_symop_operation_xyz
'x, y, z'
'-x+1/2, -y, z+1/2'
'-x, y+1/2, -z+1/2'
'x+1/2, -y+1/2, -z'

loop_
_atom_site_label
_atom_site_type_symbol
_atom_site_fract_x
_atom_site_fract_y
_atom_site_fract_z
_atom_site_U_iso_or_equiv
_atom_site_adp_type
_atom_site_occupancy
_atom_site_site_symmetry_order
_atom_site_calc_flag
_atom_site_refinement_flags_posn
_atom_site_refinement_flags_occupancy
_atom_site_disorder_assembly
_atom_site_disorder_group
Cu01 Cu 0.45196(2) 0.48000(2) 0.65087(2) 0.01043(6) Uani 1 1 d . . . .
P1 P 0.37828(5) 0.43800(4) 0.71960(2) 0.01031(11) Uani 1 1 d . . . .
P2 P 0.41356(5) 0.62174(4) 0.64352(2) 0.01034(11) Uani 1 1 d . . . .
S1 S 0.34654(5) -0.02348(4) 0.54605(2) 0.01834(12) Uani 1 1 d . . . .
F005 F 0.37766(13) -0.07943(10) 0.46356(5) 0.0247(3) Uani 1 1 d . . . .
F006 F 0.38452(14) -0.18091(9) 0.51377(5) 0.0279(4) Uani 1 1 d . . . .
F007 F 0.52117(12) -0.09151(12) 0.50633(6) 0.0316(4) Uani 1 1 d . . . .
O1 O 0.59911(13) 0.32414(10) 0.55580(5) 0.0153(3) Uani 1 1 d . . . .
O5 O 0.09243(16) 0.08541(12) 0.68032(7) 0.0257(4) Uani 1 1 d . . . .
O7 O 0.45772(15) 0.46682(11) 0.51007(6) 0.0216(4) Uani 1 1 d . . . .
O6 O 0.52758(17) 0.16090(13) 0.39705(6) 0.0299(5) Uani 1 1 d . . . .
N2 N 0.57167(15) 0.43184(12) 0.60709(6) 0.0118(4) Uani 1 1 d . . . .
O3 O 0.38370(17) -0.05566(14) 0.58907(6) 0.0304(5) Uani 1 1 d . . . .
O4 O 0.22937(16) -0.03502(15) 0.53745(7) 0.0345(5) Uani 1 1 d . . . .
N1 N 0.38149(16) 0.36215(12) 0.63527(6) 0.0107(4) Uani 1 1 d . . . .
O2 O 0.3906(2) 0.05999(13) 0.53251(7) 0.0402(6) Uani 1 1 d . . . .
C2 C 0.19015(19) 0.32587(14) 0.73322(8) 0.0123(4) Uani 1 1 d . . . .
C8 C 0.30538(18) 0.32088(14) 0.66115(7) 0.0107(4) Uani 1 1 d . . . .
C45 C 0.1917(2) 0.59166(15) 0.62174(8) 0.0156(5) Uani 1 1 d . . . .
H45 H 0.2047 0.5342 0.6327 0.019 Uiso 1 1 calc R . . .
C24 C 0.24076(18) 0.53366(14) 0.78143(8) 0.0122(4) Uani 1 1 d . . . .
C40 C 0.27837(19) 0.65189(14) 0.62055(7) 0.0120(4) Uani 1 1 d . . . .
C7 C 0.08434(19) 0.30977(14) 0.71526(8) 0.0140(4) Uani 1 1 d . . . .
H7 H 0.0689 0.3248 0.6848 0.017 Uiso 1 1 calc R . . .
C11 C 0.4045(2) 0.23393(15) 0.58957(8) 0.0161(5) Uani 1 1 d . . . .
H11 H 0.4425 0.2043 0.5660 0.019 Uiso 1 1 calc R . . .
C29 C 0.32885(19) 0.72228(14) 0.71596(8) 0.0134(4) Uani 1 1 d . . . .
H29 H 0.2656 0.7339 0.6977 0.016 Uiso 1 1 calc R . . .
C4 C 0.1274(2) 0.26767(15) 0.80475(8) 0.0181(5) Uani 1 1 d . . . .
H4 H 0.1420 0.2541 0.8355 0.022 Uiso 1 1 calc R . . .
C1 C 0.28005(18) 0.36250(14) 0.70444(8) 0.0105(4) Uani 1 1 d . . . .
C46 C 0.4108(2) -0.09742(15) 0.50568(8) 0.0160(5) Uani 1 1 d . . . .
C3 C 0.2109(2) 0.30414(14) 0.77825(8) 0.0156(5) Uani 1 1 d . . . .
H3 H 0.2825 0.3143 0.7908 0.019 Uiso 1 1 calc R . . .
C30 C 0.3334(2) 0.75390(16) 0.76005(8) 0.0168(5) Uani 1 1 d . . . .
H30 H 0.2724 0.7863 0.7718 0.020 Uiso 1 1 calc R . . .
C38 C 0.6185(2) 0.68708(15) 0.54007(8) 0.0179(5) Uani 1 1 d . . . .
H38 H 0.6359 0.6632 0.5113 0.021 Uiso 1 1 calc R . . .
C22 C 0.3072(2) 0.56960(15) 0.85695(8) 0.0158(5) Uani 1 1 d . . . .
C6 C 0.0016(2) 0.27200(16) 0.74165(9) 0.0175(5) Uani 1 1 d . . . .
H6 H -0.0696 0.2605 0.7290 0.021 Uiso 1 1 calc R . . .
C13 C 0.53710(19) 0.36180(14) 0.58791(7) 0.0120(4) Uani 1 1 d . . . .
C28 C 0.41759(19) 0.67356(14) 0.69880(7) 0.0116(4) Uani 1 1 d . . . .
C39 C 0.5389(2) 0.64706(14) 0.56730(8) 0.0146(4) Uani 1 1 d . . . .
H39 H 0.5020 0.5958 0.5571 0.018 Uiso 1 1 calc R . . .
C12 C 0.43550(19) 0.31667(14) 0.60281(7) 0.0119(4) Uani 1 1 d . . . .
C35 C 0.5663(2) 0.75828(15) 0.62380(8) 0.0176(5) Uani 1 1 d . . . .
H35 H 0.5480 0.7834 0.6522 0.021 Uiso 1 1 calc R . . .
C19 C 0.34098(18) 0.48829(14) 0.77299(7) 0.0112(4) Uani 1 1 d . . . .
C32 C 0.5146(2) 0.69098(16) 0.76973(9) 0.0197(5) Uani 1 1 d . . . .
H32 H 0.5785 0.6807 0.7879 0.024 Uiso 1 1 calc R . . .
C20 C 0.42443(19) 0.48526(15) 0.80637(7) 0.0136(4) Uani 1 1 d . . . .
C23 C 0.2259(2) 0.57356(15) 0.82344(8) 0.0153(5) Uani 1 1 d . . . .
H23 H 0.1586 0.6042 0.8293 0.018 Uiso 1 1 calc R . . .
C33 C 0.5102(2) 0.65841(15) 0.72607(8) 0.0165(5) Uani 1 1 d . . . .
H33 H 0.5711 0.6254 0.7146 0.020 Uiso 1 1 calc R . . .
C14 C 0.6959(2) 0.38162(16) 0.55017(8) 0.0192(5) Uani 1 1 d . . . .
H14A H 0.6986 0.4058 0.5192 0.023 Uiso 1 1 calc R . . .
H14B H 0.7659 0.3494 0.5561 0.023 Uiso 1 1 calc R . . .
C34 C 0.51329(18) 0.68181(15) 0.60956(8) 0.0126(4) Uani 1 1 d . . . .
C5 C 0.0230(2) 0.25094(16) 0.78673(9) 0.0197(5) Uani 1 1 d . . . .
H5 H -0.0336 0.2254 0.8049 0.024 Uiso 1 1 calc R . . .
C25 C 0.1500(2) 0.54269(15) 0.74665(8) 0.0162(5) Uani 1 1 d . . . .
H25A H 0.1818 0.5650 0.7185 0.024 Uiso 1 1 calc GR . . .
H25B H 0.0933 0.5835 0.7577 0.024 Uiso 1 1 calc GR . . .
H25C H 0.1159 0.4854 0.7412 0.024 Uiso 1 1 calc GR . . .
C21 C 0.40566(19) 0.52505(15) 0.84810(8) 0.0150(4) Uani 1 1 d . . . .
H21 H 0.4612 0.5216 0.8709 0.018 Uiso 1 1 calc R . . .
C31 C 0.4258(2) 0.73846(15) 0.78684(8) 0.0178(5) Uani 1 1 d . . . .
H31 H 0.4283 0.7603 0.8168 0.021 Uiso 1 1 calc R . . .
C9 C 0.26723(18) 0.23709(14) 0.64851(8) 0.0137(4) Uani 1 1 d . . . .
H9 H 0.2090 0.2097 0.6650 0.016 Uiso 1 1 calc R . . .
C10 C 0.3151(2) 0.19500(15) 0.61206(8) 0.0160(5) Uani 1 1 d . . . .
H10 H 0.2873 0.1399 0.6024 0.019 Uiso 1 1 calc R . . .
C41 C 0.2593(2) 0.73598(15) 0.60341(8) 0.0159(5) Uani 1 1 d . . . .
H41 H 0.3184 0.7772 0.6022 0.019 Uiso 1 1 calc R . . .
C37 C 0.6723(2) 0.76186(16) 0.55499(9) 0.0218(5) Uani 1 1 d . . . .
H37 H 0.7274 0.7887 0.5366 0.026 Uiso 1 1 calc R . . .
C26 C 0.5346(2) 0.44048(17) 0.79839(8) 0.0192(5) Uani 1 1 d . . . .
H26A H 0.5215 0.3810 0.7872 0.029 Uiso 1 1 calc GR . . .
H26B H 0.5764 0.4378 0.8268 0.029 Uiso 1 1 calc GR . . .
H26C H 0.5775 0.4735 0.7760 0.029 Uiso 1 1 calc GR . . .
C15 C 0.67897(18) 0.45540(14) 0.58520(8) 0.0127(4) Uani 1 1 d . . . .
H15 H 0.6696 0.5122 0.5689 0.015 Uiso 1 1 calc R . . .
C44 C 0.0858(2) 0.61532(17) 0.60685(9) 0.0203(5) Uani 1 1 d . . . .
H44 H 0.0265 0.5743 0.6082 0.024 Uiso 1 1 calc R . . .
C43 C 0.0671(2) 0.69848(17) 0.59017(8) 0.0220(5) Uani 1 1 d . . . .
H43 H -0.0052 0.7144 0.5800 0.026 Uiso 1 1 calc R . . .
C48 C 0.1549(2) -0.03638(16) 0.72144(9) 0.0249(6) Uani 1 1 d . . . .
H48A H 0.0880 -0.0564 0.7380 0.030 Uiso 1 1 calc R . . .
H48B H 0.2223 -0.0599 0.7363 0.030 Uiso 1 1 calc R . . .
C27 C 0.2925(2) 0.61600(18) 0.90139(8) 0.0243(6) Uani 1 1 d . . . .
H27A H 0.3172 0.6768 0.8984 0.036 Uiso 1 1 calc GR . . .
H27B H 0.3369 0.5865 0.9246 0.036 Uiso 1 1 calc GR . . .
H27C H 0.2137 0.6148 0.9100 0.036 Uiso 1 1 calc GR . . .
C17 C 0.7681(2) 0.55228(17) 0.64392(9) 0.0239(6) Uani 1 1 d . . . .
H17A H 0.7705 0.6000 0.6219 0.036 Uiso 1 1 calc GR . . .
H17B H 0.8313 0.5577 0.6647 0.036 Uiso 1 1 calc GR . . .
H17C H 0.6984 0.5554 0.6610 0.036 Uiso 1 1 calc GR . . .
C58 C 0.4655(2) 0.49680(17) 0.46462(9) 0.0234(6) Uani 1 1 d . . . .
H58A H 0.4475 0.4491 0.4433 0.028 Uiso 1 1 calc R . . .
H58B H 0.5415 0.5185 0.4581 0.028 Uiso 1 1 calc R . . .
C49 C 0.1499(2) -0.06277(19) 0.67214(10) 0.0306(6) Uani 1 1 d . . . .
H49A H 0.1134 -0.1203 0.6683 0.037 Uiso 1 1 calc R . . .
H49B H 0.2252 -0.0650 0.6586 0.037 Uiso 1 1 calc R . . .
C47 C 0.1589(2) 0.06233(17) 0.71828(9) 0.0253(6) Uani 1 1 d . . . .
H47A H 0.1287 0.0892 0.7461 0.030 Uiso 1 1 calc R . . .
H47B H 0.2365 0.0826 0.7141 0.030 Uiso 1 1 calc R . . .
C16 C 0.77460(19) 0.46447(15) 0.61929(8) 0.0150(5) Uani 1 1 d . . . .
H16 H 0.8460 0.4636 0.6019 0.018 Uiso 1 1 calc R . . .
C55 C 0.3413(2) 0.46693(18) 0.52010(9) 0.0240(6) Uani 1 1 d . . . .
H55A H 0.3291 0.4704 0.5531 0.029 Uiso 1 1 calc R . . .
H55B H 0.3057 0.4130 0.5086 0.029 Uiso 1 1 calc R . . .
C18 C 0.7781(2) 0.38896(17) 0.65258(9) 0.0246(6) Uani 1 1 d . . . .
H18A H 0.7133 0.3922 0.6726 0.037 Uiso 1 1 calc GR . . .
H18B H 0.8465 0.3925 0.6705 0.037 Uiso 1 1 calc GR . . .
H18C H 0.7766 0.3334 0.6361 0.037 Uiso 1 1 calc GR . . .
C36 C 0.6460(2) 0.79752(16) 0.59639(9) 0.0222(6) Uani 1 1 d . . . .
H36 H 0.6826 0.8492 0.6062 0.027 Uiso 1 1 calc R . . .
C56 C 0.2929(2) 0.54748(18) 0.49662(9) 0.0262(6) Uani 1 1 d . . . .
H56A H 0.2827 0.5962 0.5182 0.031 Uiso 1 1 calc R . . .
H56B H 0.2203 0.5338 0.4824 0.031 Uiso 1 1 calc R . . .
C57 C 0.3808(2) 0.57057(19) 0.46080(9) 0.0276(6) Uani 1 1 d . . . .
H57A H 0.3474 0.5723 0.4303 0.033 Uiso 1 1 calc R . . .
H57B H 0.4157 0.6279 0.4673 0.033 Uiso 1 1 calc R . . .
C50 C 0.0805(2) 0.01010(19) 0.65157(10) 0.0314(6) Uani 1 1 d . . . .
H50A H 0.1071 0.0237 0.6207 0.038 Uiso 1 1 calc R . . .
H50B H 0.0013 -0.0077 0.6498 0.038 Uiso 1 1 calc R . . .
C42 C 0.1537(2) 0.75898(17) 0.58814(8) 0.0203(5) Uani 1 1 d . . . .
H42 H 0.1407 0.8158 0.5763 0.024 Uiso 1 1 calc R . . .
C54 C 0.5855(3) 0.1220(2) 0.43373(10) 0.0373(8) Uani 1 1 d . . . .
H54A H 0.6607 0.1034 0.4239 0.045 Uiso 1 1 calc R . . .
H54B H 0.5447 0.0697 0.4445 0.045 Uiso 1 1 calc R . . .
C51 C 0.4945(2) 0.24740(19) 0.40965(10) 0.0288(6) Uani 1 1 d . . . .
H51A H 0.4189 0.2606 0.3982 0.035 Uiso 0.774(14) 1 calc R P A 1
H51B H 0.5472 0.2913 0.3975 0.035 Uiso 0.774(14) 1 calc R P A 1
H51C H 0.5137 0.2890 0.3853 0.035 Uiso 0.226(14) 1 calc R P A 2
H51D H 0.4129 0.2494 0.4143 0.035 Uiso 0.226(14) 1 calc R P A 2
C53 C 0.5947(3) 0.1874(2) 0.47079(10) 0.0345(7) Uani 1 1 d . . . .
H53A H 0.6661 0.2196 0.4692 0.041 Uiso 0.774(14) 1 calc R P A 1
H53B H 0.5883 0.1592 0.5007 0.041 Uiso 0.774(14) 1 calc R P A 1
H53C H 0.6732 0.1939 0.4805 0.041 Uiso 0.226(14) 1 calc R P A 2
H53D H 0.5494 0.1694 0.4971 0.041 Uiso 0.226(14) 1 calc R P A 2
C52 C 0.4961(5) 0.2477(3) 0.46160(15) 0.0267(12) Uani 0.774(14) 1 d . P A 1
H52A H 0.5090 0.3071 0.4738 0.032 Uiso 0.774(14) 1 calc R P A 1
H52B H 0.4262 0.2238 0.4743 0.032 Uiso 0.774(14) 1 calc R P A 1
C52A C 0.5514(19) 0.2720(9) 0.4510(5) 0.030(5) Uani 0.226(14) 1 d . P A 2
H52C H 0.4993 0.3008 0.4722 0.035 Uiso 0.226(14) 1 calc R P A 2
H52D H 0.6136 0.3126 0.4445 0.035 Uiso 0.226(14) 1 calc R P A 2

loop_
_atom_site_aniso_label
_atom_site_aniso_U_11
_atom_site_aniso_U_22
_atom_site_aniso_U_33
_atom_site_aniso_U_23
_atom_site_aniso_U_13
_atom_site_aniso_U_12
Cu01 0.01162(12) 0.00758(11) 0.01208(13) -0.00106(10) 0.00190(11) -0.00026(10)
P1 0.0107(3) 0.0101(3) 0.0101(3) -0.0009(2) 0.0005(2) -0.0007(2)
P2 0.0116(2) 0.0081(2) 0.0113(3) -0.0013(2) 0.0012(2) -0.0006(2)
S1 0.0208(3) 0.0170(3) 0.0173(3) -0.0056(2) 0.0014(2) 0.0009(3)
F005 0.0327(9) 0.0287(8) 0.0129(7) 0.0005(6) -0.0005(6) 0.0060(7)
F006 0.0406(10) 0.0128(7) 0.0302(9) -0.0002(6) 0.0027(7) 0.0019(7)
F007 0.0141(8) 0.0455(10) 0.0353(10) 0.0002(8) 0.0037(7) 0.0043(7)
O1 0.0176(8) 0.0137(8) 0.0146(8) -0.0031(6) 0.0062(7) 0.0022(6)
O5 0.0273(10) 0.0177(9) 0.0320(11) 0.0061(8) -0.0071(9) -0.0012(8)
O7 0.0192(9) 0.0221(9) 0.0237(9) 0.0004(7) -0.0052(8) 0.0057(8)
O6 0.0404(12) 0.0295(11) 0.0199(10) -0.0060(8) -0.0044(9) 0.0001(9)
N2 0.0119(9) 0.0103(8) 0.0131(9) 0.0006(7) 0.0024(7) 0.0011(7)
O3 0.0340(11) 0.0428(12) 0.0143(9) -0.0049(9) -0.0020(8) -0.0039(9)
O4 0.0206(10) 0.0474(14) 0.0354(12) -0.0085(10) 0.0025(9) 0.0124(9)
N1 0.0139(9) 0.0088(8) 0.0093(9) -0.0009(7) 0.0006(7) 0.0001(7)
O2 0.0630(16) 0.0169(10) 0.0407(13) -0.0096(9) 0.0093(11) -0.0074(10)
C2 0.0138(10) 0.0071(9) 0.0159(11) -0.0002(8) 0.0029(9) 0.0005(8)
C8 0.0096(9) 0.0083(9) 0.0141(11) 0.0009(8) -0.0004(8) 0.0015(8)
C45 0.0194(12) 0.0135(11) 0.0139(11) -0.0026(9) -0.0023(9) -0.0015(9)
C24 0.0132(10) 0.0087(10) 0.0148(11) 0.0003(8) 0.0007(8) -0.0009(8)
C40 0.0127(10) 0.0126(10) 0.0106(11) -0.0017(8) -0.0014(9) 0.0013(8)
C7 0.0147(10) 0.0107(10) 0.0165(11) -0.0002(9) 0.0006(9) 0.0005(8)
C11 0.0187(11) 0.0139(11) 0.0156(12) -0.0034(9) 0.0014(9) 0.0010(9)
C29 0.0120(10) 0.0132(10) 0.0150(11) -0.0014(9) 0.0012(9) -0.0020(8)
C4 0.0261(13) 0.0144(11) 0.0139(12) 0.0027(9) 0.0059(10) -0.0011(10)
C1 0.0110(10) 0.0083(9) 0.0122(11) 0.0020(8) -0.0006(8) 0.0006(8)
C46 0.0155(11) 0.0159(11) 0.0167(12) -0.0001(9) -0.0013(9) 0.0007(9)
C3 0.0179(11) 0.0115(10) 0.0174(12) -0.0009(9) 0.0020(10) -0.0014(9)
C30 0.0149(11) 0.0173(11) 0.0184(12) -0.0050(9) 0.0044(9) -0.0028(9)
C38 0.0226(12) 0.0147(11) 0.0164(12) 0.0036(9) 0.0050(10) 0.0035(10)
C22 0.0218(12) 0.0127(10) 0.0130(12) -0.0005(9) 0.0041(9) -0.0038(9)
C6 0.0138(11) 0.0132(10) 0.0257(15) -0.0028(10) 0.0020(10) 0.0000(9)
C13 0.0137(11) 0.0123(10) 0.0101(10) 0.0021(8) 0.0006(9) 0.0036(8)
C28 0.0149(10) 0.0078(9) 0.0122(11) -0.0006(8) 0.0010(8) -0.0046(8)
C39 0.0156(11) 0.0109(10) 0.0173(11) 0.0015(8) -0.0005(10) 0.0017(9)
C12 0.0135(11) 0.0120(10) 0.0102(10) -0.0004(8) 0.0013(8) 0.0020(8)
C35 0.0189(12) 0.0132(10) 0.0207(12) -0.0034(9) 0.0062(10) -0.0023(9)
C19 0.0137(10) 0.0105(10) 0.0095(10) -0.0009(8) 0.0016(8) -0.0021(8)
C32 0.0208(12) 0.0200(12) 0.0184(13) -0.0014(10) -0.0076(10) -0.0015(10)
C20 0.0146(10) 0.0125(10) 0.0138(11) 0.0003(9) -0.0003(8) 0.0005(9)
C23 0.0156(11) 0.0129(10) 0.0176(12) -0.0006(9) 0.0038(9) 0.0007(9)
C33 0.0156(11) 0.0139(11) 0.0200(13) -0.0024(9) -0.0021(10) 0.0026(9)
C14 0.0179(11) 0.0204(12) 0.0194(13) -0.0028(10) 0.0073(10) -0.0023(10)
C34 0.0123(10) 0.0106(10) 0.0149(11) 0.0024(9) 0.0017(9) 0.0003(8)
C5 0.0208(13) 0.0142(11) 0.0242(13) 0.0009(10) 0.0104(10) -0.0021(9)
C25 0.0140(11) 0.0148(11) 0.0199(12) -0.0034(9) 0.0006(9) 0.0032(8)
C21 0.0176(10) 0.0148(10) 0.0126(10) 0.0000(9) -0.0027(9) -0.0022(9)
C31 0.0234(13) 0.0164(11) 0.0134(11) -0.0034(9) -0.0004(9) -0.0081(9)
C9 0.0148(10) 0.0101(9) 0.0162(11) -0.0005(9) -0.0011(9) -0.0013(8)
C10 0.0198(12) 0.0103(10) 0.0178(12) -0.0028(9) -0.0001(10) -0.0010(9)
C41 0.0211(12) 0.0145(11) 0.0120(11) -0.0007(9) -0.0006(9) 0.0005(9)
C37 0.0209(12) 0.0160(11) 0.0284(14) 0.0084(10) 0.0088(11) -0.0010(10)
C26 0.0169(12) 0.0249(12) 0.0158(11) -0.0014(10) -0.0033(10) 0.0038(10)
C15 0.0115(10) 0.0120(10) 0.0147(11) 0.0008(8) 0.0037(9) 0.0002(8)
C44 0.0163(11) 0.0233(12) 0.0211(13) -0.0041(10) -0.0024(10) -0.0043(10)
C43 0.0200(13) 0.0284(13) 0.0177(13) -0.0055(10) -0.0063(10) 0.0051(10)
C48 0.0223(13) 0.0183(13) 0.0341(15) 0.0068(11) 0.0048(11) 0.0026(10)
C27 0.0320(14) 0.0241(13) 0.0168(13) -0.0063(11) 0.0036(11) -0.0001(12)
C17 0.0211(13) 0.0238(12) 0.0269(14) -0.0058(11) 0.0003(11) -0.0013(10)
C58 0.0197(13) 0.0265(14) 0.0241(13) 0.0001(10) 0.0005(10) 0.0012(10)
C49 0.0283(15) 0.0253(14) 0.0383(17) -0.0042(13) 0.0077(13) 0.0019(12)
C47 0.0270(14) 0.0193(12) 0.0297(15) 0.0024(11) -0.0063(12) -0.0040(11)
C16 0.0117(10) 0.0173(12) 0.0161(11) 0.0025(9) 0.0032(9) 0.0013(9)
C55 0.0234(13) 0.0252(14) 0.0234(13) 0.0045(11) 0.0007(11) 0.0010(11)
C18 0.0182(12) 0.0298(13) 0.0256(14) 0.0123(12) 0.0005(11) 0.0027(10)
C36 0.0238(13) 0.0137(11) 0.0293(15) -0.0032(10) 0.0074(11) -0.0060(10)
C56 0.0224(14) 0.0306(14) 0.0256(14) 0.0004(11) 0.0003(11) 0.0100(11)
C57 0.0290(14) 0.0268(14) 0.0270(14) 0.0084(12) 0.0002(12) 0.0043(12)
C50 0.0263(13) 0.0362(15) 0.0315(15) -0.0074(13) -0.0025(13) -0.0006(12)
C42 0.0263(13) 0.0197(12) 0.0149(12) -0.0002(10) -0.0042(10) 0.0054(10)
C54 0.056(2) 0.0273(15) 0.0283(16) -0.0035(12) -0.0112(15) 0.0092(15)
C51 0.0271(14) 0.0308(15) 0.0286(15) 0.0029(12) -0.0053(12) 0.0037(12)
C53 0.052(2) 0.0289(15) 0.0229(15) -0.0054(12) -0.0114(14) 0.0117(14)
C52 0.025(2) 0.029(2) 0.026(2) -0.0058(17) -0.0062(17) 0.0021(18)
C52A 0.045(11) 0.014(6) 0.030(8) -0.011(5) 0.004(7) 0.009(7)

loop_
_atom_type_symbol
_atom_type_description
_atom_type_scat_dispersion_real
_atom_type_scat_dispersion_imag
_atom_type_scat_source
C C 0.0033 0.0016 'International Tables Vol C Tables 4.2.6.8 and 6.1.1.4'
H H 0.0000 0.0000 'International Tables Vol C Tables 4.2.6.8 and 6.1.1.4'
Cu Cu 0.3201 1.2651 'International Tables Vol C Tables 4.2.6.8 and 6.1.1.4'
F F 0.0171 0.0103 'International Tables Vol C Tables 4.2.6.8 and 6.1.1.4'
N N 0.0061 0.0033 'International Tables Vol C Tables 4.2.6.8 and 6.1.1.4'
O O 0.0106 0.0060 'International Tables Vol C Tables 4.2.6.8 and 6.1.1.4'
P P 0.1023 0.0942 'International Tables Vol C Tables 4.2.6.8 and 6.1.1.4'
S S 0.1246 0.1234 'International Tables Vol C Tables 4.2.6.8 and 6.1.1.4'

loop_
_geom_angle_atom_site_label_1
_geom_angle_atom_site_label_2
_geom_angle_atom_site_label_3
_geom_angle
P2 Cu01 P1 106.10(2)
N2 Cu01 P1 135.94(5)
N2 Cu01 P2 115.37(5)
N1 Cu01 P1 78.23(5)
N1 Cu01 P2 138.62(6)
N1 Cu01 N2 80.34(7)
C1 P1 Cu01 102.70(8)
C1 P1 C19 110.17(10)
C19 P1 Cu01 138.14(7)
C40 P2 Cu01 117.91(8)
C28 P2 Cu01 109.27(7)
C28 P2 C40 104.49(10)
C34 P2 Cu01 114.23(8)
C34 P2 C40 104.65(11)
C34 P2 C28 105.16(11)
O3 S1 O4 114.72(13)
O3 S1 O2 115.91(13)
O3 S1 C46 103.84(12)
O4 S1 C46 102.83(12)
O2 S1 O4 114.71(14)
O2 S1 C46 102.24(12)
C13 O1 C14 105.31(17)
C47 O5 C50 109.0(2)
C58 O7 C55 105.07(18)
C54 O6 C51 108.9(2)
C13 N2 Cu01 110.49(15)
C13 N2 C15 106.84(18)
C15 N2 Cu01 142.03(14)
C8 N1 Cu01 124.33(15)
C8 N1 C12 119.24(19)
C12 N1 Cu01 114.56(15)
C7 C2 C1 120.5(2)
C3 C2 C7 118.9(2)
C3 C2 C1 120.6(2)
N1 C8 C1 115.82(19)
N1 C8 C9 119.6(2)
C9 C8 C1 124.0(2)
C40 C45 H45 119.9
C40 C45 C44 120.2(2)
C44 C45 H45 119.9
C19 C24 C25 122.7(2)
C23 C24 C19 118.8(2)
C23 C24 C25 118.5(2)
C45 C40 P2 119.38(17)
C45 C40 C41 119.7(2)
C41 C40 P2 120.92(17)
C2 C7 H7 119.7
C6 C7 C2 120.5(2)
C6 C7 H7 119.7
C12 C11 H11 121.2
C12 C11 C10 117.6(2)
C10 C11 H11 121.2
C30 C29 H29 120.1
C30 C29 C28 119.8(2)
C28 C29 H29 120.1
C3 C4 H4 119.7
C3 C4 C5 120.5(2)
C5 C4 H4 119.7
C2 C1 P1 127.21(17)
C8 C1 P1 112.35(16)
C8 C1 C2 119.36(19)
F005 C46 S1 111.08(16)
F006 C46 S1 112.05(17)
F006 C46 F005 107.05(19)
F007 C46 S1 111.82(17)
F007 C46 F005 107.2(2)
F007 C46 F006 107.3(2)
C2 C3 H3 119.8
C4 C3 C2 120.4(2)
C4 C3 H3 119.8
C29 C30 H30 119.7
C31 C30 C29 120.6(2)
C31 C30 H30 119.7
C39 C38 H38 120.1
C37 C38 H38 120.1
C37 C38 C39 119.8(2)
C23 C22 C27 121.4(2)
C21 C22 C23 118.9(2)
C21 C22 C27 119.7(2)
C7 C6 H6 119.9
C7 C6 C5 120.2(2)
C5 C6 H6 119.9
O1 C13 C12 118.26(19)
N2 C13 O1 119.6(2)
N2 C13 C12 121.9(2)
C29 C28 P2 122.67(18)
C29 C28 C33 119.1(2)
C33 C28 P2 118.07(18)
C38 C39 H39 119.9
C38 C39 C34 120.3(2)
C34 C39 H39 119.9
N1 C12 C11 123.1(2)
N1 C12 C13 111.74(19)
C11 C12 C13 124.8(2)
C34 C35 H35 120.1
C36 C35 H35 120.1
C36 C35 C34 119.9(2)
C24 C19 P1 124.96(17)
C20 C19 P1 115.00(16)
C20 C19 C24 119.9(2)
C33 C32 H32 120.0
C31 C32 H32 120.0
C31 C32 C33 120.0(2)
C19 C20 C26 121.9(2)
C21 C20 C19 119.5(2)
C21 C20 C26 118.6(2)
C24 C23 H23 119.1
C22 C23 C24 121.8(2)
C22 C23 H23 119.1
C28 C33 H33 119.6
C32 C33 C28 120.7(2)
C32 C33 H33 119.6
O1 C14 H14A 110.8
O1 C14 H14B 110.8
O1 C14 C15 104.86(18)
H14A C14 H14B 108.9
C15 C14 H14A 110.8
C15 C14 H14B 110.8
C39 C34 P2 116.81(17)
C39 C34 C35 119.3(2)
C35 C34 P2 123.85(18)
C4 C5 C6 119.5(2)
C4 C5 H5 120.3
C6 C5 H5 120.3
C24 C25 H25A 109.5
C24 C25 H25B 109.5
C24 C25 H25C 109.5
H25A C25 H25B 109.5
H25A C25 H25C 109.5
H25B C25 H25C 109.5
C22 C21 C20 121.2(2)
C22 C21 H21 119.4
C20 C21 H21 119.4
C30 C31 H31 120.1
C32 C31 C30 119.7(2)
C32 C31 H31 120.1
C8 C9 H9 120.2
C10 C9 C8 119.7(2)
C10 C9 H9 120.2
C11 C10 H10 120.2
C9 C10 C11 119.6(2)
C9 C10 H10 120.2
C40 C41 H41 120.1
C42 C41 C40 119.9(2)
C42 C41 H41 120.1
C38 C37 H37 119.9
C36 C37 C38 120.3(2)
C36 C37 H37 119.9
C20 C26 H26A 109.5
C20 C26 H26B 109.5
C20 C26 H26C 109.5
H26A C26 H26B 109.5
H26A C26 H26C 109.5
H26B C26 H26C 109.5
N2 C15 C14 103.31(17)
N2 C15 H15 108.9
N2 C15 C16 112.51(18)
C14 C15 H15 108.9
C16 C15 C14 114.15(19)
C16 C15 H15 108.9
C45 C44 H44 120.0
C43 C44 C45 120.0(2)
C43 C44 H44 120.0
C44 C43 H43 119.9
C44 C43 C42 120.3(2)
C42 C43 H43 119.9
H48A C48 H48B 109.2
C49 C48 H48A 111.4
C49 C48 H48B 111.4
C47 C48 H48A 111.4
C47 C48 H48B 111.4
C47 C48 C49 101.9(2)
C22 C27 H27A 109.5
C22 C27 H27B 109.5
C22 C27 H27C 109.5
H27A C27 H27B 109.5
H27A C27 H27C 109.5
H27B C27 H27C 109.5
H17A C17 H17B 109.5
H17A C17 H17C 109.5
H17B C17 H17C 109.5
C16 C17 H17A 109.5
C16 C17 H17B 109.5
C16 C17 H17C 109.5
O7 C58 H58A 110.7
O7 C58 H58B 110.7
O7 C58 C57 105.3(2)
H58A C58 H58B 108.8
C57 C58 H58A 110.7
C57 C58 H58B 110.7
C48 C49 H49A 111.3
C48 C49 H49B 111.3
C48 C49 C50 102.3(2)
H49A C49 H49B 109.2
C50 C49 H49A 111.3
C50 C49 H49B 111.3
O5 C47 C48 106.2(2)
O5 C47 H47A 110.5
O5 C47 H47B 110.5
C48 C47 H47A 110.5
C48 C47 H47B 110.5
H47A C47 H47B 108.7
C15 C16 H16 107.5
C17 C16 C15 110.79(19)
C17 C16 H16 107.5
C18 C16 C15 112.3(2)
C18 C16 C17 111.0(2)
C18 C16 H16 107.5
O7 C55 H55A 110.5
O7 C55 H55B 110.5
O7 C55 C56 106.2(2)
H55A C55 H55B 108.7
C56 C55 H55A 110.5
C56 C55 H55B 110.5
C16 C18 H18A 109.5
C16 C18 H18B 109.5
C16 C18 H18C 109.5
H18A C18 H18B 109.5
H18A C18 H18C 109.5
H18B C18 H18C 109.5
C35 C36 H36 119.8
C37 C36 C35 120.4(2)
C37 C36 H36 119.8
C55 C56 H56A 111.0
C55 C56 H56B 111.0
C55 C56 C57 103.7(2)
H56A C56 H56B 109.0
C57 C56 H56A 111.0
C57 C56 H56B 111.0
C58 C57 C56 103.7(2)
C58 C57 H57A 111.0
C58 C57 H57B 111.0
C56 C57 H57A 111.0
C56 C57 H57B 111.0
H57A C57 H57B 109.0
O5 C50 C49 107.1(2)
O5 C50 H50A 110.3
O5 C50 H50B 110.3
C49 C50 H50A 110.3
C49 C50 H50B 110.3
H50A C50 H50B 108.5
C41 C42 H42 120.0
C43 C42 C41 119.9(2)
C43 C42 H42 120.0
O6 C54 H54A 110.0
O6 C54 H54B 110.0
O6 C54 C53 108.6(2)
H54A C54 H54B 108.3
C53 C54 H54A 110.0
C53 C54 H54B 110.0
O6 C51 H51A 110.7
O6 C51 H51B 110.7
O6 C51 H51C 109.8
O6 C51 H51D 109.8
O6 C51 C52 105.1(3)
H51A C51 H51B 108.8
H51C C51 H51D 108.3
C52 C51 H51A 110.7
C52 C51 H51B 110.7
C52A C51 O6 109.2(5)
C52A C51 H51C 109.8
C52A C51 H51D 109.8
C54 C53 H53A 111.3
C54 C53 H53B 111.3
C54 C53 H53C 110.7
C54 C53 H53D 110.7
C54 C53 C52 102.5(3)
C54 C53 C52A 105.3(5)
H53A C53 H53B 109.2
H53C C53 H53D 108.8
C52 C53 H53A 111.3
C52 C53 H53B 111.3
C52A C53 H53C 110.7
C52A C53 H53D 110.7
C51 C52 H52A 111.6
C51 C52 H52B 111.6
C53 C52 C51 100.8(3)
C53 C52 H52A 111.6
C53 C52 H52B 111.6
H52A C52 H52B 109.4
C51 C52A C53 105.5(8)
C51 C52A H52C 110.6
C51 C52A H52D 110.6
C53 C52A H52C 110.6
C53 C52A H52D 110.6
H52C C52A H52D 108.8

loop_
_geom_bond_atom_site_label_1
_geom_bond_atom_site_label_2
_geom_bond_distance
Cu01 P1 2.3119(6)
Cu01 P2 2.2263(6)
Cu01 N2 2.0719(18)
Cu01 N1 2.0438(18)
P1 C1 1.710(2)
P1 C19 1.815(2)
P2 C40 1.820(2)
P2 C28 1.820(2)
P2 C34 1.814(2)
S1 O3 1.4376(19)
S1 O4 1.441(2)
S1 O2 1.439(2)
S1 C46 1.818(2)
F005 C46 1.339(3)
F006 C46 1.337(3)
F007 C46 1.328(3)
O1 C13 1.339(3)
O1 C14 1.467(3)
O5 C47 1.424(3)
O5 C50 1.440(3)
O7 C58 1.426(3)
O7 C55 1.429(3)
O6 C54 1.421(3)
O6 C51 1.430(3)
N2 C13 1.281(3)
N2 C15 1.487(3)
N1 C8 1.350(3)
N1 C12 1.353(3)
C2 C7 1.399(3)
C2 C1 1.485(3)
C2 C3 1.398(3)
C8 C1 1.464(3)
C8 C9 1.411(3)
C45 H45 0.9500
C45 C40 1.390(3)
C45 C44 1.393(3)
C24 C19 1.411(3)
C24 C23 1.398(3)
C24 C25 1.506(3)
C40 C41 1.401(3)
C7 H7 0.9500
C7 C6 1.390(3)
C11 H11 0.9500
C11 C12 1.376(3)
C11 C10 1.397(3)
C29 H29 0.9500
C29 C30 1.394(3)
C29 C28 1.396(3)
C4 H4 0.9500
C4 C3 1.391(3)
C4 C5 1.386(4)
C3 H3 0.9500
C30 H30 0.9500
C30 C31 1.385(3)
C38 H38 0.9500
C38 C39 1.392(3)
C38 C37 1.385(4)
C22 C23 1.394(3)
C22 C21 1.390(3)
C22 C27 1.506(3)
C6 H6 0.9500
C6 C5 1.398(4)
C13 C12 1.469(3)
C28 C33 1.395(3)
C39 H39 0.9500
C39 C34 1.395(3)
C35 H35 0.9500
C35 C34 1.397(3)
C35 C36 1.391(3)
C19 C20 1.409(3)
C32 H32 0.9500
C32 C33 1.387(3)
C32 C31 1.386(3)
C20 C21 1.397(3)
C20 C26 1.508(3)
C23 H23 0.9500
C33 H33 0.9500
C14 H14A 0.9900
C14 H14B 0.9900
C14 C15 1.547(3)
C5 H5 0.9500
C25 H25A 0.9800
C25 H25B 0.9800
C25 H25C 0.9800
C21 H21 0.9500
C31 H31 0.9500
C9 H9 0.9500
C9 C10 1.382(3)
C10 H10 0.9500
C41 H41 0.9500
C41 C42 1.392(3)
C37 H37 0.9500
C37 C36 1.379(4)
C26 H26A 0.9800
C26 H26B 0.9800
C26 H26C 0.9800
C15 H15 1.0000
C15 C16 1.536(3)
C44 H44 0.9500
C44 C43 1.383(4)
C43 H43 0.9500
C43 C42 1.393(4)
C48 H48A 0.9900
C48 H48B 0.9900
C48 C49 1.517(4)
C48 C47 1.513(3)
C27 H27A 0.9800
C27 H27B 0.9800
C27 H27C 0.9800
C17 H17A 0.9800
C17 H17B 0.9800
C17 H17C 0.9800
C17 C16 1.530(3)
C58 H58A 0.9900
C58 H58B 0.9900
C58 C57 1.523(4)
C49 H49A 0.9900
C49 H49B 0.9900
C49 C50 1.519(4)
C47 H47A 0.9900
C47 H47B 0.9900
C16 H16 1.0000
C16 C18 1.519(3)
C55 H55A 0.9900
C55 H55B 0.9900
C55 C56 1.530(4)
C18 H18A 0.9800
C18 H18B 0.9800
C18 H18C 0.9800
C36 H36 0.9500
C56 H56A 0.9900
C56 H56B 0.9900
C56 C57 1.538(4)
C57 H57A 0.9900
C57 H57B 0.9900
C50 H50A 0.9900
C50 H50B 0.9900
C42 H42 0.9500
C54 H54A 0.9900
C54 H54B 0.9900
C54 C53 1.490(4)
C51 H51A 0.9900
C51 H51B 0.9900
C51 H51C 0.9900
C51 H51D 0.9900
C51 C52 1.540(5)
C51 C52A 1.454(15)
C53 H53A 0.9900
C53 H53B 0.9900
C53 H53C 0.9900
C53 H53D 0.9900
C53 C52 1.525(5)
C53 C52A 1.513(13)
C52 H52A 0.9900
C52 H52B 0.9900
C52A H52C 0.9900
C52A H52D 0.9900

loop_
_geom_torsion_atom_site_label_1
_geom_torsion_atom_site_label_2
_geom_torsion_atom_site_label_3
_geom_torsion_atom_site_label_4
_geom_torsion
Cu01 P1 C1 C2 -166.61(18)
Cu01 P1 C1 C8 25.47(16)
Cu01 P1 C19 C24 81.5(2)
Cu01 P1 C19 C20 -93.87(19)
Cu01 P2 C40 C45 20.4(2)
Cu01 P2 C40 C41 -162.22(16)
Cu01 P2 C28 C29 -125.70(17)
Cu01 P2 C28 C33 49.68(19)
Cu01 P2 C34 C39 50.85(19)
Cu01 P2 C34 C35 -127.61(19)
Cu01 N2 C13 O1 175.00(15)
Cu01 N2 C13 C12 -10.5(3)
Cu01 N2 C15 C14 -169.98(19)
Cu01 N2 C15 C16 66.4(3)
Cu01 N1 C8 C1 -4.5(3)
Cu01 N1 C8 C9 -176.12(16)
Cu01 N1 C12 C11 176.17(18)
Cu01 N1 C12 C13 3.0(2)
P1 C19 C20 C21 177.58(17)
P1 C19 C20 C26 -2.1(3)
P2 C40 C41 C42 -176.70(19)
P2 C28 C33 C32 -175.42(19)
O1 C13 C12 N1 179.98(19)
O1 C13 C12 C11 6.9(3)
O1 C14 C15 N2 -0.5(2)
O1 C14 C15 C16 122.0(2)
O7 C58 C57 C56 -27.2(3)
O7 C55 C56 C57 19.3(3)
O6 C54 C53 C52 25.0(4)
O6 C54 C53 C52A -7.3(11)
O6 C51 C52 C53 35.1(4)
O6 C51 C52A C53 -16.4(16)
N2 C13 C12 N1 5.4(3)
N2 C13 C12 C11 -167.6(2)
N2 C15 C16 C17 -78.3(2)
N2 C15 C16 C18 46.5(3)
O3 S1 C46 F005 175.75(17)
O3 S1 C46 F006 56.1(2)
O3 S1 C46 F007 -64.5(2)
O4 S1 C46 F005 55.9(2)
O4 S1 C46 F006 -63.8(2)
O4 S1 C46 F007 175.65(18)
N1 C8 C1 P1 -16.4(2)
N1 C8 C1 C2 174.64(19)
N1 C8 C9 C10 5.6(3)
O2 S1 C46 F005 -63.3(2)
O2 S1 C46 F006 177.00(18)
O2 S1 C46 F007 56.4(2)
C2 C7 C6 C5 1.0(3)
C8 N1 C12 C11 11.0(3)
C8 N1 C12 C13 -162.15(19)
C8 C9 C10 C11 3.3(3)
C45 C40 C41 C42 0.7(3)
C45 C44 C43 C42 0.0(4)
C24 C19 C20 C21 2.0(3)
C24 C19 C20 C26 -177.7(2)
C40 P2 C28 C29 1.4(2)
C40 P2 C28 C33 176.73(18)
C40 P2 C34 C39 -79.55(19)
C40 P2 C34 C35 102.0(2)
C40 C45 C44 C43 1.0(4)
C40 C41 C42 C43 0.3(4)
C7 C2 C1 P1 141.59(19)
C7 C2 C1 C8 -51.2(3)
C7 C2 C3 C4 -0.4(3)
C7 C6 C5 C4 -0.3(4)
C29 C30 C31 C32 -0.1(4)
C29 C28 C33 C32 0.1(3)
C1 P1 C19 C24 -58.0(2)
C1 P1 C19 C20 126.58(17)
C1 C2 C7 C6 177.2(2)
C1 C2 C3 C4 -178.3(2)
C1 C8 C9 C10 -165.3(2)
C3 C2 C7 C6 -0.6(3)
C3 C2 C1 P1 -40.6(3)
C3 C2 C1 C8 126.6(2)
C3 C4 C5 C6 -0.8(4)
C30 C29 C28 P2 174.45(17)
C30 C29 C28 C33 -0.9(3)
C38 C39 C34 P2 -177.04(18)
C38 C39 C34 C35 1.5(3)
C38 C37 C36 C35 0.7(4)
C13 O1 C14 C15 1.5(2)
C13 N2 C15 C14 -0.7(2)
C13 N2 C15 C16 -124.3(2)
C28 P2 C40 C45 -101.11(19)
C28 P2 C40 C41 76.3(2)
C28 P2 C34 C39 170.65(17)
C28 P2 C34 C35 -7.8(2)
C28 C29 C30 C31 0.9(3)
C39 C38 C37 C36 -1.0(4)
C12 N1 C8 C1 159.1(2)
C12 N1 C8 C9 -12.5(3)
C12 C11 C10 C9 -5.0(4)
C19 P1 C1 C2 -13.0(2)
C19 P1 C1 C8 179.11(15)
C19 C24 C23 C22 0.0(3)
C19 C20 C21 C22 -1.7(3)
C23 C24 C19 P1 -176.29(17)
C23 C24 C19 C20 -1.1(3)
C23 C22 C21 C20 0.6(3)
C33 C32 C31 C30 -0.6(4)
C14 O1 C13 N2 -2.4(3)
C14 O1 C13 C12 -177.1(2)
C14 C15 C16 C17 164.4(2)
C14 C15 C16 C18 -70.9(3)
C34 P2 C40 C45 148.60(19)
C34 P2 C40 C41 -34.0(2)
C34 P2 C28 C29 111.27(19)
C34 P2 C28 C33 -73.4(2)
C34 C35 C36 C37 0.6(4)
C5 C4 C3 C2 1.1(4)
C25 C24 C19 P1 2.3(3)
C25 C24 C19 C20 177.4(2)
C25 C24 C23 C22 -178.6(2)
C21 C22 C23 C24 0.3(3)
C31 C32 C33 C28 0.6(4)
C9 C8 C1 P1 154.79(18)
C9 C8 C1 C2 -14.2(3)
C10 C11 C12 N1 -2.1(4)
C10 C11 C12 C13 170.2(2)
C37 C38 C39 C34 -0.1(3)
C26 C20 C21 C22 178.0(2)
C15 N2 C13 O1 2.0(3)
C15 N2 C13 C12 176.55(19)
C44 C45 C40 P2 176.06(18)
C44 C45 C40 C41 -1.3(3)
C44 C43 C42 C41 -0.7(4)
C48 C49 C50 O5 24.5(3)
C27 C22 C23 C24 177.4(2)
C27 C22 C21 C20 -176.6(2)
C58 O7 C55 C56 -37.5(3)
C49 C48 C47 O5 34.5(3)
C47 O5 C50 C49 -3.3(3)
C47 C48 C49 C50 -35.0(3)
C55 O7 C58 C57 40.6(2)
C55 C56 C57 C58 4.7(3)
C36 C35 C34 P2 176.68(19)
C36 C35 C34 C39 -1.7(4)
C50 O5 C47 C48 -19.7(3)
C54 O6 C51 C52 -20.8(4)
C54 O6 C51 C52A 12.2(11)
C54 C53 C52 C51 -35.5(4)
C54 C53 C52A C51 14.2(15)
C51 O6 C54 C53 -2.6(4)
